data_1564054
loop_
_publ_author_name
'Mori, Masatoshi'
'Suzuki, Takayoshi'

_publ_section_title
;
 Mixed-ligand platinum(II) complexes containing
 2-(2&#x2032;-pyridyl)phenyl and 8-quinolylphosphines: Synthesis and
 molecular structures in the crystals and in solution
;
_journal_name_full 'Inorganica Chimica Acta'
_journal_page_first 119862
_journal_paper_doi 10.1016/j.ica.2020.119862
_journal_volume 512
_journal_year 2020
_chemical_formula_moiety 'C33 H26 N2 P Pt 1+, C F3 O3 S 1-, C H4 O'
_chemical_formula_sum 'C35 H30 F3 N2 O4 P Pt S'
_chemical_formula_weight 857.73
_space_group_crystal_system monoclinic
_space_group_IT_number 14
_space_group_name_Hall '-P 2ybc'
_space_group_name_H-M_alt 'P 1 21/c 1'
_atom_sites_solution_hydrogens geom
_atom_sites_solution_primary direct
_atom_sites_solution_secondary difmap
_audit_creation_method SHELXL-2013
_cell_angle_alpha 90
_cell_angle_beta 90.276(2)
_cell_angle_gamma 90
_cell_formula_units_Z 4
_cell_length_a 9.6434(7)
_cell_length_b 22.6286(14)
_cell_length_c 14.9430(8)
_cell_measurement_reflns_used 20664
_cell_measurement_temperature 188(2)
_cell_measurement_theta_max 27.47
_cell_measurement_theta_min 3.02
_cell_volume 3260.8(4)
_computing_cell_refinement 'RAPID AUTO'
_computing_data_collection 'RAPID AUTO (Rigaku, ????)'
_computing_data_reduction 'RAPID AUTO'
_computing_molecular_graphics 'ORTEP-3 for win'
_computing_publication_material SHELXL-2013
_computing_structure_refinement 'SHELXL-2013 (Sheldrick, 2013)'
_computing_structure_solution 'Il Milione (Burla, et al., 2007)'
_diffrn_ambient_temperature 188(2)
_diffrn_detector_area_resol_mean 10.000
_diffrn_measured_fraction_theta_full 0.998
_diffrn_measured_fraction_theta_max 0.995
_diffrn_measurement_device_type 'Rigaku R-AXIS RAPID'
_diffrn_measurement_method \w
_diffrn_radiation_type 'Mo K\a'
_diffrn_radiation_wavelength 0.71075
_diffrn_reflns_av_R_equivalents 0.0742
_diffrn_reflns_av_unetI/netI 0.0660
_diffrn_reflns_Laue_measured_fraction_full 0.998
_diffrn_reflns_Laue_measured_fraction_max 0.995
_diffrn_reflns_limit_h_max 12
_diffrn_reflns_limit_h_min -12
_diffrn_reflns_limit_k_max 29
_diffrn_reflns_limit_k_min -29
_diffrn_reflns_limit_l_max 19
_diffrn_reflns_limit_l_min -19
_diffrn_reflns_number 30498
_diffrn_reflns_point_group_measured_fraction_full 0.998
_diffrn_reflns_point_group_measured_fraction_max 0.995
_diffrn_reflns_theta_full 25.242
_diffrn_reflns_theta_max 27.467
_diffrn_reflns_theta_min 3.025
_exptl_absorpt_coefficient_mu 4.476
_exptl_absorpt_correction_T_max 0.410
_exptl_absorpt_correction_T_min 0.009
_exptl_absorpt_correction_type multi-scan
_exptl_absorpt_process_details 'ABSCOR (Rigaku, 1995)'
_exptl_crystal_colour colorless
_exptl_crystal_density_diffrn 1.747
_exptl_crystal_density_method 'not measured'
_exptl_crystal_description block
_exptl_crystal_F_000 1688
_exptl_crystal_size_max 0.400
_exptl_crystal_size_mid 0.400
_exptl_crystal_size_min 0.200
_refine_diff_density_max 1.945
_refine_diff_density_min -1.764
_refine_diff_density_rms 0.137
_refine_ls_extinction_coef .
_refine_ls_extinction_method none
_refine_ls_goodness_of_fit_ref 1.076
_refine_ls_hydrogen_treatment constr
_refine_ls_matrix_type full
_refine_ls_number_parameters 424
_refine_ls_number_reflns 7436
_refine_ls_number_restraints 0
_refine_ls_restrained_S_all 1.076
_refine_ls_R_factor_all 0.0453
_refine_ls_R_factor_gt 0.0368
_refine_ls_shift/su_max 0.003
_refine_ls_shift/su_mean 0.000
_refine_ls_structure_factor_coef Fsqd
_refine_ls_weighting_details 'w=1/[\s^2^(Fo^2^)+(0.0367P)^2^+1.0720P] where P=(Fo^2^+2Fc^2^)/3'
_refine_ls_weighting_scheme calc
_refine_ls_wR_factor_gt 0.0833
_refine_ls_wR_factor_ref 0.0913
_reflns_Friedel_coverage 0.000
_reflns_Friedel_fraction_full .
_reflns_Friedel_fraction_max .
_reflns_number_gt 6314
_reflns_number_total 7436
_reflns_threshold_expression 'I > 2\s(I)'
_cod_data_source_file complex3.cif
_cod_data_source_block MMPt3
_cod_original_sg_symbol_H-M 'P 21/c'
_cod_database_code 1564054
_shelx_space_group_comment
;
The symmetry employed for this shelxl refinement is uniquely defined
by the following loop, which should always be used as a source of
symmetry information in preference to the above space-group names.
They are only intended as comments.
;
_shelx_estimated_absorpt_t_min 0.268
_shelx_estimated_absorpt_t_max 0.468
_shelxl_version_number 2013-4

loop_
_space_group_symop_operation_xyz
'x, y, z'
'-x, y+1/2, -z+1/2'
'-x, -y, -z'
'x, -y-1/2, z-1/2'

loop_
_atom_site_label
_atom_site_type_symbol
_atom_site_fract_x
_atom_site_fract_y
_atom_site_fract_z
_atom_site_U_iso_or_equiv
_atom_site_adp_type
_atom_site_occupancy
_atom_site_site_symmetry_order
_atom_site_calc_flag
_atom_site_refinement_flags_posn
_atom_site_refinement_flags_adp
_atom_site_refinement_flags_occupancy
_atom_site_disorder_assembly
_atom_site_disorder_group
Pt1 Pt 0.87199(2) 0.21634(2) 0.61254(2) 0.02404(7) Uani 1 1 d . . . . .
S1 S 0.42467(12) 0.41039(6) 0.69337(8) 0.0408(3) Uani 1 1 d . . . . .
P1 P 0.82970(10) 0.12398(5) 0.65203(6) 0.0242(2) Uani 1 1 d . . . . .
F4 F 0.2280(4) 0.45752(18) 0.5957(2) 0.0827(12) Uani 1 1 d . . . . .
F5 F 0.3117(4) 0.3777(2) 0.5410(2) 0.0892(13) Uani 1 1 d . . . . .
F6 F 0.1751(4) 0.3740(2) 0.6524(3) 0.0854(12) Uani 1 1 d . . . . .
O1 O 0.3628(4) 0.43722(17) 0.7705(2) 0.0524(9) Uani 1 1 d . . . . .
O2 O 0.4686(4) 0.34993(17) 0.7054(3) 0.0608(10) Uani 1 1 d . . . . .
O3 O 0.5201(4) 0.4468(2) 0.6457(3) 0.0716(12) Uani 1 1 d . . . . .
O4 O 0.4766(4) 0.2566(2) 0.1064(3) 0.0622(10) Uani 1 1 d . . . . .
H4A H 0.5236 0.2472 0.1517 0.075 Uiso 1 1 calc R U . . .
N1 N 0.7730(3) 0.23594(16) 0.7396(2) 0.0253(7) Uani 1 1 d . . . . .
N2 N 0.8700(4) 0.30018(16) 0.5524(2) 0.0276(7) Uani 1 1 d . . . . .
C1 C 0.8920(5) 0.3305(2) 0.7615(3) 0.0418(11) Uani 1 1 d . . . . .
H1A H 0.8733 0.3446 0.7007 0.050 Uiso 1 1 calc R U . . .
H1B H 0.9847 0.3128 0.7641 0.050 Uiso 1 1 calc R U . . .
H1C H 0.8871 0.3637 0.8035 0.050 Uiso 1 1 calc R U . . .
C2 C 0.7873(5) 0.28544(18) 0.7862(3) 0.0328(10) Uani 1 1 d . . . . .
C3 C 0.7063(5) 0.2961(2) 0.8642(3) 0.0419(12) Uani 1 1 d . . . . .
H3 H 0.7155 0.3328 0.8946 0.050 Uiso 1 1 calc R U . . .
C4 C 0.6166(5) 0.2552(2) 0.8960(3) 0.0402(12) Uani 1 1 d . . . . .
H4 H 0.5602 0.2634 0.9464 0.048 Uiso 1 1 calc R U . . .
C5 C 0.6091(4) 0.2003(2) 0.8523(3) 0.0327(10) Uani 1 1 d . . . . .
C6 C 0.5297(4) 0.1528(2) 0.8852(3) 0.0378(11) Uani 1 1 d . . . . .
H6 H 0.4716 0.1591 0.9355 0.045 Uiso 1 1 calc R U . . .
C7 C 0.5336(4) 0.0979(2) 0.8469(3) 0.0377(11) Uani 1 1 d . . . . .
H7 H 0.4782 0.0667 0.8700 0.045 Uiso 1 1 calc R U . . .
C8 C 0.6209(4) 0.0878(2) 0.7726(3) 0.0318(9) Uani 1 1 d . . . . .
H8 H 0.6257 0.0496 0.7464 0.038 Uiso 1 1 calc R U . . .
C9 C 0.6988(4) 0.13334(19) 0.7382(2) 0.0274(9) Uani 1 1 d . . . . .
C10 C 0.6920(4) 0.19050(19) 0.7763(2) 0.0245(8) Uani 1 1 d . . . . .
C11 C 0.7486(4) 0.07983(19) 0.5653(2) 0.0267(9) Uani 1 1 d . . . . .
C12 C 0.6228(4) 0.1004(2) 0.5301(3) 0.0323(9) Uani 1 1 d . . . . .
H12 H 0.5784 0.1334 0.5568 0.039 Uiso 1 1 calc R U . . .
C13 C 0.5627(5) 0.0731(2) 0.4569(3) 0.0372(10) Uani 1 1 d . . . . .
H13 H 0.4770 0.0872 0.4337 0.045 Uiso 1 1 calc R U . . .
C14 C 0.6273(5) 0.0252(2) 0.4175(3) 0.0420(12) Uani 1 1 d . . . . .
H14 H 0.5875 0.0072 0.3660 0.050 Uiso 1 1 calc R U . . .
C15 C 0.7504(5) 0.0035(2) 0.4531(3) 0.0436(12) Uani 1 1 d . . . . .
H15 H 0.7932 -0.0301 0.4269 0.052 Uiso 1 1 calc R U . . .
C16 C 0.8115(5) 0.0307(2) 0.5271(3) 0.0387(11) Uani 1 1 d . . . . .
H16 H 0.8958 0.0158 0.5513 0.046 Uiso 1 1 calc R U . . .
C17 C 0.9670(4) 0.0807(2) 0.7028(3) 0.0280(9) Uani 1 1 d . . . . .
C18 C 0.9467(5) 0.0238(2) 0.7356(3) 0.0344(10) Uani 1 1 d . . . . .
H18 H 0.8593 0.0050 0.7284 0.041 Uiso 1 1 calc R U . . .
C19 C 1.0542(5) -0.0055(2) 0.7785(3) 0.0428(12) Uani 1 1 d . . . . .
H19 H 1.0399 -0.0441 0.8014 0.051 Uiso 1 1 calc R U . . .
C20 C 1.1832(5) 0.0216(2) 0.7883(3) 0.0417(12) Uani 1 1 d . . . . .
H20 H 1.2566 0.0016 0.8182 0.050 Uiso 1 1 calc R U . . .
C21 C 1.2037(5) 0.0774(2) 0.7545(3) 0.0404(11) Uani 1 1 d . . . . .
H21 H 1.2922 0.0955 0.7601 0.048 Uiso 1 1 calc R U . . .
C22 C 1.0958(4) 0.1075(2) 0.7119(3) 0.0305(9) Uani 1 1 d . . . . .
H22 H 1.1104 0.1462 0.6893 0.037 Uiso 1 1 calc R U . . .
C23 C 0.7787(4) 0.3438(2) 0.5686(3) 0.0323(9) Uani 1 1 d . . . . .
H23 H 0.7097 0.3375 0.6128 0.039 Uiso 1 1 calc R U . . .
C24 C 0.7803(5) 0.3971(2) 0.5247(3) 0.0388(11) Uani 1 1 d . . . . .
H24 H 0.7146 0.4270 0.5379 0.047 Uiso 1 1 calc R U . . .
C25 C 0.8811(5) 0.4055(2) 0.4605(3) 0.0450(12) Uani 1 1 d . . . . .
H25 H 0.8870 0.4422 0.4299 0.054 Uiso 1 1 calc R U . . .
C26 C 0.9725(5) 0.3610(2) 0.4410(3) 0.0435(12) Uani 1 1 d . . . . .
H26 H 1.0420 0.3670 0.3970 0.052 Uiso 1 1 calc R U . . .
C27 C 0.9635(4) 0.3067(2) 0.4859(3) 0.0307(9) Uani 1 1 d . . . . .
C28 C 1.0421(4) 0.2532(2) 0.4637(3) 0.0341(10) Uani 1 1 d . . . . .
C29 C 1.1502(5) 0.2520(3) 0.4020(3) 0.0441(12) Uani 1 1 d . . . . .
H29 H 1.1790 0.2875 0.3737 0.053 Uiso 1 1 calc R U . . .
C30 C 1.2160(5) 0.1989(3) 0.3819(3) 0.0474(13) Uani 1 1 d . . . . .
H30 H 1.2905 0.1982 0.3405 0.057 Uiso 1 1 calc R U . . .
C31 C 1.1723(5) 0.1471(2) 0.4227(3) 0.0406(11) Uani 1 1 d . . . . .
H31 H 1.2150 0.1105 0.4078 0.049 Uiso 1 1 calc R U . . .
C32 C 1.0661(4) 0.1485(2) 0.4853(3) 0.0346(10) Uani 1 1 d . . . . .
H32 H 1.0382 0.1126 0.5130 0.041 Uiso 1 1 calc R U . . .
C33 C 0.9995(4) 0.2007(2) 0.5087(3) 0.0284(9) Uani 1 1 d . . . . .
C35 C 0.3534(7) 0.2837(3) 0.1336(5) 0.0630(17) Uani 1 1 d . . . . .
H35A H 0.3751 0.3190 0.1690 0.076 Uiso 1 1 calc R U . . .
H35B H 0.2996 0.2561 0.1700 0.076 Uiso 1 1 calc R U . . .
H35C H 0.2990 0.2951 0.0807 0.076 Uiso 1 1 calc R U . . .
C36 C 0.2781(5) 0.4044(3) 0.6161(3) 0.0504(14) Uani 1 1 d . . . . .

loop_
_atom_site_aniso_label
_atom_site_aniso_U_11
_atom_site_aniso_U_22
_atom_site_aniso_U_33
_atom_site_aniso_U_23
_atom_site_aniso_U_13
_atom_site_aniso_U_12
Pt1 0.02661(10) 0.02184(11) 0.02368(10) 0.00084(6) 0.00104(6) 0.00023(6)
S1 0.0364(6) 0.0356(7) 0.0504(7) -0.0029(6) 0.0001(5) 0.0001(5)
P1 0.0259(5) 0.0219(6) 0.0246(5) -0.0004(4) -0.0001(4) 0.0003(4)
F4 0.094(3) 0.085(3) 0.069(2) 0.002(2) -0.0143(19) 0.041(2)
F5 0.077(3) 0.135(4) 0.0559(19) -0.047(2) -0.0051(17) 0.033(2)
F6 0.049(2) 0.113(3) 0.095(3) -0.013(2) -0.0001(18) -0.023(2)
O1 0.059(2) 0.050(2) 0.0481(19) -0.0070(17) -0.0032(16) 0.0046(18)
O2 0.065(3) 0.039(2) 0.078(3) -0.001(2) -0.0145(19) 0.0166(19)
O3 0.052(2) 0.066(3) 0.097(3) -0.001(2) 0.023(2) -0.015(2)
O4 0.049(2) 0.067(3) 0.071(2) 0.011(2) 0.0105(18) 0.010(2)
N1 0.0305(18) 0.0216(18) 0.0237(16) -0.0048(15) -0.0013(12) 0.0025(15)
N2 0.0304(19) 0.027(2) 0.0257(16) 0.0029(15) -0.0014(13) -0.0008(15)
C1 0.055(3) 0.033(3) 0.037(2) -0.003(2) -0.001(2) -0.008(2)
C2 0.041(3) 0.028(3) 0.029(2) 0.0015(18) -0.0066(18) 0.0064(18)
C3 0.055(3) 0.036(3) 0.035(2) -0.013(2) 0.002(2) 0.007(2)
C4 0.045(3) 0.039(3) 0.036(2) -0.004(2) 0.005(2) 0.014(2)
C5 0.029(2) 0.043(3) 0.026(2) 0.004(2) 0.0023(16) 0.005(2)
C6 0.033(2) 0.054(3) 0.0265(19) 0.006(2) 0.0061(16) 0.003(2)
C7 0.026(2) 0.046(3) 0.041(2) 0.010(2) 0.0002(17) -0.006(2)
C8 0.028(2) 0.034(3) 0.033(2) 0.0034(19) -0.0006(16) -0.0032(18)
C9 0.025(2) 0.033(3) 0.0246(18) 0.0019(17) -0.0046(14) -0.0018(17)
C10 0.023(2) 0.027(2) 0.0235(18) 0.0043(17) -0.0007(14) 0.0040(16)
C11 0.032(2) 0.025(2) 0.0236(18) 0.0005(17) -0.0025(14) -0.0028(17)
C12 0.037(2) 0.029(2) 0.032(2) 0.0034(19) 0.0000(16) -0.0034(19)
C13 0.035(2) 0.038(3) 0.038(2) 0.002(2) -0.0060(17) -0.008(2)
C14 0.050(3) 0.044(3) 0.032(2) -0.003(2) -0.0091(18) -0.011(2)
C15 0.056(3) 0.036(3) 0.039(2) -0.014(2) -0.007(2) 0.003(2)
C16 0.041(3) 0.037(3) 0.038(2) -0.008(2) -0.0068(19) 0.007(2)
C17 0.030(2) 0.028(2) 0.0264(19) -0.0004(18) 0.0022(15) 0.0052(18)
C18 0.037(2) 0.028(3) 0.039(2) 0.002(2) 0.0006(17) 0.0007(19)
C19 0.048(3) 0.034(3) 0.047(3) 0.012(2) 0.005(2) 0.016(2)
C20 0.040(3) 0.051(3) 0.034(2) 0.005(2) -0.0062(18) 0.018(2)
C21 0.032(2) 0.051(3) 0.039(2) 0.000(2) -0.0050(17) 0.006(2)
C22 0.032(2) 0.030(2) 0.030(2) -0.0031(18) -0.0013(16) -0.0005(18)
C23 0.039(2) 0.029(3) 0.030(2) 0.0002(19) 0.0011(16) -0.0011(19)
C24 0.048(3) 0.029(3) 0.039(2) 0.001(2) -0.0054(19) 0.007(2)
C25 0.067(3) 0.031(3) 0.037(2) 0.007(2) -0.003(2) -0.004(2)
C26 0.059(3) 0.038(3) 0.033(2) 0.008(2) 0.006(2) -0.007(2)
C27 0.036(2) 0.029(2) 0.028(2) 0.0031(19) -0.0022(16) -0.0029(19)
C28 0.035(2) 0.036(3) 0.031(2) 0.007(2) 0.0048(16) 0.000(2)
C29 0.047(3) 0.046(3) 0.040(2) 0.010(2) 0.010(2) -0.006(2)
C30 0.041(3) 0.052(3) 0.049(3) 0.000(3) 0.019(2) 0.003(2)
C31 0.038(3) 0.046(3) 0.038(2) -0.006(2) 0.0047(18) 0.012(2)
C32 0.036(2) 0.037(3) 0.030(2) -0.002(2) -0.0012(16) 0.002(2)
C33 0.028(2) 0.031(2) 0.0261(19) -0.0030(18) -0.0001(15) 0.0050(18)
C35 0.059(4) 0.051(4) 0.078(4) 0.007(3) 0.009(3) 0.013(3)
C36 0.044(3) 0.063(4) 0.045(3) -0.008(3) 0.003(2) 0.016(3)

loop_
_atom_type_symbol
_atom_type_description
_atom_type_scat_dispersion_real
_atom_type_scat_dispersion_imag
_atom_type_scat_source
C C 0.0033 0.0016 'International Tables Vol C Tables 4.2.6.8 and 6.1.1.4'
H H 0.0000 0.0000 'International Tables Vol C Tables 4.2.6.8 and 6.1.1.4'
F F 0.0171 0.0103 'International Tables Vol C Tables 4.2.6.8 and 6.1.1.4'
N N 0.0061 0.0033 'International Tables Vol C Tables 4.2.6.8 and 6.1.1.4'
P P 0.1023 0.0942 'International Tables Vol C Tables 4.2.6.8 and 6.1.1.4'
O O 0.0106 0.0060 'International Tables Vol C Tables 4.2.6.8 and 6.1.1.4'
S S 0.1246 0.1234 'International Tables Vol C Tables 4.2.6.8 and 6.1.1.4'
Pt Pt -1.7033 8.3905 'International Tables Vol C Tables 4.2.6.8 and 6.1.1.4'

loop_
_geom_angle_atom_site_label_1
_geom_angle_atom_site_label_2
_geom_angle_atom_site_label_3
_geom_angle
_geom_angle_site_symmetry_1
_geom_angle_site_symmetry_3
C33 Pt1 N2 80.44(16) . .
C33 Pt1 N1 168.43(14) . .
N2 Pt1 N1 100.74(13) . .
C33 Pt1 P1 98.80(13) . .
N2 Pt1 P1 165.37(9) . .
N1 Pt1 P1 82.96(10) . .
O3 S1 O1 115.4(2) . .
O3 S1 O2 114.8(3) . .
O1 S1 O2 115.1(2) . .
O3 S1 C36 103.1(3) . .
O1 S1 C36 102.5(2) . .
O2 S1 C36 103.5(3) . .
C17 P1 C11 108.3(2) . .
C17 P1 C9 105.96(18) . .
C11 P1 C9 105.76(18) . .
C17 P1 Pt1 119.19(15) . .
C11 P1 Pt1 114.23(14) . .
C9 P1 Pt1 102.02(15) . .
C35 O4 H4A 109.5 . .
C2 N1 C10 118.0(3) . .
C2 N1 Pt1 125.9(3) . .
C10 N1 Pt1 116.0(3) . .
C23 N2 C27 119.4(4) . .
C23 N2 Pt1 126.2(3) . .
C27 N2 Pt1 114.1(3) . .
C2 C1 H1A 109.5 . .
C2 C1 H1B 109.5 . .
H1A C1 H1B 109.5 . .
C2 C1 H1C 109.5 . .
H1A C1 H1C 109.5 . .
H1B C1 H1C 109.5 . .
N1 C2 C3 121.1(4) . .
N1 C2 C1 121.3(4) . .
C3 C2 C1 117.5(4) . .
C4 C3 C2 121.5(5) . .
C4 C3 H3 119.2 . .
C2 C3 H3 119.2 . .
C3 C4 C5 118.3(4) . .
C3 C4 H4 120.9 . .
C5 C4 H4 120.9 . .
C4 C5 C10 119.1(4) . .
C4 C5 C6 122.6(4) . .
C10 C5 C6 118.1(4) . .
C7 C6 C5 122.0(4) . .
C7 C6 H6 119.0 . .
C5 C6 H6 119.0 . .
C6 C7 C8 119.5(4) . .
C6 C7 H7 120.3 . .
C8 C7 H7 120.3 . .
C9 C8 C7 120.1(4) . .
C9 C8 H8 120.0 . .
C7 C8 H8 120.0 . .
C8 C9 C10 120.5(4) . .
C8 C9 P1 124.0(3) . .
C10 C9 P1 115.2(3) . .
N1 C10 C5 121.2(4) . .
N1 C10 C9 119.0(3) . .
C5 C10 C9 119.8(4) . .
C16 C11 C12 119.4(4) . .
C16 C11 P1 123.2(3) . .
C12 C11 P1 117.1(3) . .
C13 C12 C11 120.5(4) . .
C13 C12 H12 119.7 . .
C11 C12 H12 119.7 . .
C12 C13 C14 120.0(4) . .
C12 C13 H13 120.0 . .
C14 C13 H13 120.0 . .
C13 C14 C15 120.0(4) . .
C13 C14 H14 120.0 . .
C15 C14 H14 120.0 . .
C14 C15 C16 120.3(5) . .
C14 C15 H15 119.8 . .
C16 C15 H15 119.8 . .
C11 C16 C15 119.7(4) . .
C11 C16 H16 120.2 . .
C15 C16 H16 120.2 . .
C22 C17 C18 119.8(4) . .
C22 C17 P1 117.2(3) . .
C18 C17 P1 123.0(3) . .
C19 C18 C17 119.9(4) . .
C19 C18 H18 120.0 . .
C17 C18 H18 120.0 . .
C18 C19 C20 120.3(4) . .
C18 C19 H19 119.8 . .
C20 C19 H19 119.8 . .
C21 C20 C19 119.7(4) . .
C21 C20 H20 120.2 . .
C19 C20 H20 120.2 . .
C20 C21 C22 120.6(4) . .
C20 C21 H21 119.7 . .
C22 C21 H21 119.7 . .
C17 C22 C21 119.8(4) . .
C17 C22 H22 120.1 . .
C21 C22 H22 120.1 . .
N2 C23 C24 123.3(4) . .
N2 C23 H23 118.3 . .
C24 C23 H23 118.3 . .
C23 C24 C25 117.6(5) . .
C23 C24 H24 121.2 . .
C25 C24 H24 121.2 . .
C26 C25 C24 120.1(5) . .
C26 C25 H25 120.0 . .
C24 C25 H25 120.0 . .
C25 C26 C27 120.0(4) . .
C25 C26 H26 120.0 . .
C27 C26 H26 120.0 . .
N2 C27 C26 119.4(4) . .
N2 C27 C28 115.0(4) . .
C26 C27 C28 125.5(4) . .
C29 C28 C33 120.8(4) . .
C29 C28 C27 123.7(4) . .
C33 C28 C27 115.5(4) . .
C30 C29 C28 120.2(5) . .
C30 C29 H29 119.9 . .
C28 C29 H29 119.9 . .
C31 C30 C29 119.7(4) . .
C31 C30 H30 120.2 . .
C29 C30 H30 120.2 . .
C30 C31 C32 120.1(5) . .
C30 C31 H31 120.0 . .
C32 C31 H31 120.0 . .
C33 C32 C31 122.1(5) . .
C33 C32 H32 118.9 . .
C31 C32 H32 118.9 . .
C32 C33 C28 117.1(4) . .
C32 C33 Pt1 128.9(3) . .
C28 C33 Pt1 113.2(3) . .
O4 C35 H35A 109.5 . .
O4 C35 H35B 109.5 . .
H35A C35 H35B 109.5 . .
O4 C35 H35C 109.5 . .
H35A C35 H35C 109.5 . .
H35B C35 H35C 109.5 . .
F5 C36 F6 107.4(5) . .
F5 C36 F4 108.1(4) . .
F6 C36 F4 106.8(4) . .
F5 C36 S1 112.4(4) . .
F6 C36 S1 111.0(4) . .
F4 C36 S1 110.9(4) . .

loop_
_geom_bond_atom_site_label_1
_geom_bond_atom_site_label_2
_geom_bond_distance
_geom_bond_site_symmetry_2
Pt1 C33 2.016(4) .
Pt1 N2 2.099(4) .
Pt1 N1 2.175(3) .
Pt1 P1 2.2102(11) .
S1 O3 1.427(4) .
S1 O1 1.436(4) .
S1 O2 1.443(4) .
S1 C36 1.826(5) .
P1 C17 1.810(4) .
P1 C11 1.811(4) .
P1 C9 1.819(4) .
F4 C36 1.331(6) .
F5 C36 1.315(5) .
F6 C36 1.326(6) .
O4 C35 1.400(7) .
O4 H4A 0.8400 .
N1 C2 1.325(5) .
N1 C10 1.405(5) .
N2 C23 1.346(5) .
N2 C27 1.353(5) .
C1 C2 1.482(6) .
C1 H1A 0.9800 .
C1 H1B 0.9800 .
C1 H1C 0.9800 .
C2 C3 1.428(6) .
C3 C4 1.355(7) .
C3 H3 0.9500 .
C4 C5 1.403(7) .
C4 H4 0.9500 .
C5 C10 1.410(5) .
C5 C6 1.410(7) .
C6 C7 1.370(7) .
C6 H6 0.9500 .
C7 C8 1.415(6) .
C7 H7 0.9500 .
C8 C9 1.376(6) .
C8 H8 0.9500 .
C9 C10 1.415(6) .
C11 C16 1.390(6) .
C11 C12 1.399(6) .
C12 C13 1.382(6) .
C12 H12 0.9500 .
C13 C14 1.382(7) .
C13 H13 0.9500 .
C14 C15 1.388(7) .
C14 H14 0.9500 .
C15 C16 1.394(6) .
C15 H15 0.9500 .
C16 H16 0.9500 .
C17 C22 1.388(6) .
C17 C18 1.393(6) .
C18 C19 1.384(6) .
C18 H18 0.9500 .
C19 C20 1.395(7) .
C19 H19 0.9500 .
C20 C21 1.373(7) .
C20 H20 0.9500 .
C21 C22 1.396(6) .
C21 H21 0.9500 .
C22 H22 0.9500 .
C23 C24 1.371(6) .
C23 H23 0.9500 .
C24 C25 1.383(6) .
C24 H24 0.9500 .
C25 C26 1.370(7) .
C25 H25 0.9500 .
C26 C27 1.404(6) .
C26 H26 0.9500 .
C27 C28 1.467(7) .
C28 C29 1.394(6) .
C28 C33 1.429(6) .
C29 C30 1.392(8) .
C29 H29 0.9500 .
C30 C31 1.389(7) .
C30 H30 0.9500 .
C31 C32 1.391(6) .
C31 H31 0.9500 .
C32 C33 1.389(6) .
C32 H32 0.9500 .
C35 H35A 0.9800 .
C35 H35B 0.9800 .
C35 H35C 0.9800 .

loop_
_geom_torsion_atom_site_label_1
_geom_torsion_atom_site_label_2
_geom_torsion_atom_site_label_3
_geom_torsion_atom_site_label_4
_geom_torsion
_geom_torsion_site_symmetry_1
_geom_torsion_site_symmetry_2
_geom_torsion_site_symmetry_3
_geom_torsion_site_symmetry_4
C10 N1 C2 C3 -9.5(6) . . . .
Pt1 N1 C2 C3 173.5(3) . . . .
C10 N1 C2 C1 167.7(4) . . . .
Pt1 N1 C2 C1 -9.3(6) . . . .
N1 C2 C3 C4 3.0(7) . . . .
C1 C2 C3 C4 -174.4(4) . . . .
C2 C3 C4 C5 2.8(7) . . . .
C3 C4 C5 C10 -1.6(6) . . . .
C3 C4 C5 C6 173.5(4) . . . .
C4 C5 C6 C7 -173.6(4) . . . .
C10 C5 C6 C7 1.6(6) . . . .
C5 C6 C7 C8 0.7(6) . . . .
C6 C7 C8 C9 -1.3(6) . . . .
C7 C8 C9 C10 -0.3(6) . . . .
C7 C8 C9 P1 172.3(3) . . . .
C17 P1 C9 C8 -66.7(4) . . . .
C11 P1 C9 C8 48.2(4) . . . .
Pt1 P1 C9 C8 167.9(3) . . . .
C17 P1 C9 C10 106.3(3) . . . .
C11 P1 C9 C10 -138.9(3) . . . .
Pt1 P1 C9 C10 -19.1(3) . . . .
C2 N1 C10 C5 10.7(5) . . . .
Pt1 N1 C10 C5 -172.0(3) . . . .
C2 N1 C10 C9 -166.7(4) . . . .
Pt1 N1 C10 C9 10.7(4) . . . .
C4 C5 C10 N1 -5.1(6) . . . .
C6 C5 C10 N1 179.6(4) . . . .
C4 C5 C10 C9 172.2(4) . . . .
C6 C5 C10 C9 -3.2(6) . . . .
C8 C9 C10 N1 179.9(3) . . . .
P1 C9 C10 N1 6.7(4) . . . .
C8 C9 C10 C5 2.6(6) . . . .
P1 C9 C10 C5 -170.6(3) . . . .
C17 P1 C11 C16 -18.9(4) . . . .
C9 P1 C11 C16 -132.2(4) . . . .
Pt1 P1 C11 C16 116.5(4) . . . .
C17 P1 C11 C12 167.5(3) . . . .
C9 P1 C11 C12 54.3(4) . . . .
Pt1 P1 C11 C12 -57.1(3) . . . .
C16 C11 C12 C13 -1.3(6) . . . .
P1 C11 C12 C13 172.4(3) . . . .
C11 C12 C13 C14 -0.4(7) . . . .
C12 C13 C14 C15 2.0(7) . . . .
C13 C14 C15 C16 -1.8(8) . . . .
C12 C11 C16 C15 1.5(7) . . . .
P1 C11 C16 C15 -171.9(4) . . . .
C14 C15 C16 C11 0.0(8) . . . .
C11 P1 C17 C22 130.7(3) . . . .
C9 P1 C17 C22 -116.2(3) . . . .
Pt1 P1 C17 C22 -2.1(4) . . . .
C11 P1 C17 C18 -52.0(4) . . . .
C9 P1 C17 C18 61.1(4) . . . .
Pt1 P1 C17 C18 175.2(3) . . . .
C22 C17 C18 C19 1.2(6) . . . .
P1 C17 C18 C19 -176.0(3) . . . .
C17 C18 C19 C20 -0.7(7) . . . .
C18 C19 C20 C21 -0.5(7) . . . .
C19 C20 C21 C22 1.2(7) . . . .
C18 C17 C22 C21 -0.5(6) . . . .
P1 C17 C22 C21 176.9(3) . . . .
C20 C21 C22 C17 -0.7(6) . . . .
C27 N2 C23 C24 -4.3(6) . . . .
Pt1 N2 C23 C24 -177.7(3) . . . .
N2 C23 C24 C25 0.2(7) . . . .
C23 C24 C25 C26 1.7(7) . . . .
C24 C25 C26 C27 0.3(7) . . . .
C23 N2 C27 C26 6.3(6) . . . .
Pt1 N2 C27 C26 -179.6(3) . . . .
C23 N2 C27 C28 -170.1(4) . . . .
Pt1 N2 C27 C28 4.0(4) . . . .
C25 C26 C27 N2 -4.3(7) . . . .
C25 C26 C27 C28 171.6(4) . . . .
N2 C27 C28 C29 -174.9(4) . . . .
C26 C27 C28 C29 8.9(7) . . . .
N2 C27 C28 C33 6.1(5) . . . .
C26 C27 C28 C33 -170.0(4) . . . .
C33 C28 C29 C30 1.6(7) . . . .
C27 C28 C29 C30 -177.3(4) . . . .
C28 C29 C30 C31 0.9(8) . . . .
C29 C30 C31 C32 -2.0(7) . . . .
C30 C31 C32 C33 0.6(7) . . . .
C31 C32 C33 C28 1.7(6) . . . .
C31 C32 C33 Pt1 -166.8(3) . . . .
C29 C28 C33 C32 -2.8(6) . . . .
C27 C28 C33 C32 176.2(4) . . . .
C29 C28 C33 Pt1 167.5(4) . . . .
C27 C28 C33 Pt1 -13.5(5) . . . .
O3 S1 C36 F5 63.0(5) . . . .
O1 S1 C36 F5 -176.9(4) . . . .
O2 S1 C36 F5 -56.9(5) . . . .
O3 S1 C36 F6 -176.6(4) . . . .
O1 S1 C36 F6 -56.5(4) . . . .
O2 S1 C36 F6 63.5(4) . . . .
O3 S1 C36 F4 -58.0(4) . . . .
O1 S1 C36 F4 62.1(4) . . . .
O2 S1 C36 F4 -177.9(4) . . . .
